data_2210623
loop_
_publ_author_name
'Liang Wang'
'Guang-Bo Che'
'Chun-Bo Liu'

_publ_section_title
<i>catena</i>-Poly[[(2-phenyl-1<i>H</i>-1,3,7,8,-tetraazacyclopenta[<i>l</i>]phenanthrene)manganese(II)]-\m-succinato]
_journal_coeditor_code HB2131
_journal_issue 10
_journal_name_full 'Acta Crystallographica Section E'
_journal_page_first m2406
_journal_page_last m2408
_journal_paper_doi 10.1107/S1600536806034453
_journal_volume 62
_journal_year 2006
_chemical_formula_iupac '[Mn (C4 H4 O4) (C19 H12 N4)]'
_chemical_formula_moiety 'C23 H14 Mn N4 O4'
_chemical_formula_sum 'C23 H14 Mn N4 O4'
_chemical_formula_weight 465.32
_chemical_name_systematic
;
catena-poly[[(2-phenyl-1H-1,3,7,8,-
tetraazacyclopenta[l]phenanthrene)manganese(II)]-\m-succinato]
;
_space_group_IT_number 54
_symmetry_cell_setting orthorhombic
_symmetry_space_group_name_Hall '-P 2a 2ac'
_symmetry_space_group_name_H-M 'P c c a'
_atom_sites_solution_hydrogens geom
_atom_sites_solution_primary direct
_atom_sites_solution_secondary difmap
_audit_creation_method SHELXL-97
_cell_angle_alpha 90.00
_cell_angle_beta 90.00
_cell_angle_gamma 90.00
_cell_formula_units_Z 8
_cell_length_a 13.920(3)
_cell_length_b 9.879(2)
_cell_length_c 28.548(6)
_cell_measurement_reflns_used 19650
_cell_measurement_temperature 292(2)
_cell_measurement_theta_max 27.48
_cell_measurement_theta_min 3.02
_cell_volume 3925.8(14)
_computing_cell_refinement PROCESS-AUTO
_computing_data_collection 'PROCESS-AUTO (Rigaku, 1998)'
_computing_data_reduction PROCESS-AUTO
_computing_molecular_graphics 'SHELXTL-Plus (Sheldrick, 1990)'
_computing_publication_material SHELXL97
_computing_structure_refinement 'SHELXL97 (Sheldrick, 1997)'
_computing_structure_solution 'SHELXS97 (Sheldrick, 1997)'
_diffrn_ambient_temperature 292(2)
_diffrn_detector_area_resol_mean 10.0
_diffrn_measured_fraction_theta_full 0.995
_diffrn_measured_fraction_theta_max 0.994
_diffrn_measurement_device_type 'Rigaku R-AXIS RAPID'
_diffrn_measurement_method \w
_diffrn_radiation_monochromator graphite
_diffrn_radiation_source 'rotating anode'
_diffrn_radiation_type MoK\a
_diffrn_radiation_wavelength 0.71073
_diffrn_reflns_av_R_equivalents 0.1033
_diffrn_reflns_av_sigmaI/netI 0.0525
_diffrn_reflns_limit_h_max 18
_diffrn_reflns_limit_h_min -16
_diffrn_reflns_limit_k_max 12
_diffrn_reflns_limit_k_min -12
_diffrn_reflns_limit_l_max 36
_diffrn_reflns_limit_l_min -37
_diffrn_reflns_number 36189
_diffrn_reflns_theta_full 25.00
_diffrn_reflns_theta_max 27.48
_diffrn_reflns_theta_min 3.21
_diffrn_standards_decay_% 0
_diffrn_standards_interval_count 0
_diffrn_standards_interval_time 0
_diffrn_standards_number 0
_exptl_absorpt_coefficient_mu 0.714
_exptl_absorpt_correction_T_max 0.880
_exptl_absorpt_correction_T_min 0.830
_exptl_absorpt_correction_type multi-scan
_exptl_absorpt_process_details '(ABSCOR; Higashi, 1995)'
_exptl_crystal_colour colorless
_exptl_crystal_density_diffrn 1.575
_exptl_crystal_density_method 'not measured'
_exptl_crystal_description block
_exptl_crystal_F_000 1896
_exptl_crystal_size_max 0.24
_exptl_crystal_size_mid 0.21
_exptl_crystal_size_min 0.19
_refine_diff_density_max 0.441
_refine_diff_density_min -0.231
_refine_ls_extinction_method none
_refine_ls_goodness_of_fit_ref 0.938
_refine_ls_hydrogen_treatment constr
_refine_ls_matrix_type full
_refine_ls_number_parameters 245
_refine_ls_number_reflns 4487
_refine_ls_number_restraints 0
_refine_ls_restrained_S_all 0.938
_refine_ls_R_factor_all 0.1019
_refine_ls_R_factor_gt 0.0446
_refine_ls_shift/su_max 0.001
_refine_ls_shift/su_mean 0.000
_refine_ls_structure_factor_coef Fsqd
_refine_ls_weighting_details 'calc w=1/[\s^2^(Fo^2^)+(0.0524P)^2^] where P=(Fo^2^+2Fc^2^)/3'
_refine_ls_weighting_scheme calc
_refine_ls_wR_factor_gt 0.0933
_refine_ls_wR_factor_ref 0.1082
_reflns_number_gt 2470
_reflns_number_total 4487
_reflns_threshold_expression I>2\s(I)
_cod_data_source_file hb2131.cif
_cod_data_source_block I
_cod_original_cell_volume 3925.9(14)
_cod_database_code 2210623
_cod_database_fobs_code 2210623

loop_
_symmetry_equiv_pos_as_xyz
'x, y, z'
'-x+1/2, -y, z'
'x+1/2, -y, -z+1/2'
'-x, y, -z+1/2'
'-x, -y, -z'
'x-1/2, y, -z'
'-x-1/2, y, z-1/2'
'x, -y, z-1/2'

loop_
_atom_site_type_symbol
_atom_site_label
_atom_site_fract_x
_atom_site_fract_y
_atom_site_fract_z
_atom_site_U_iso_or_equiv
_atom_site_adp_type
_atom_site_calc_flag
_atom_site_refinement_flags
_atom_site_occupancy
C C1 0.87324(19) 0.5288(3) 0.69951(9) 0.0444(7) Uani d . 1
H H1 0.8724 0.6073 0.6815 0.053 Uiso calc R 1
C C2 0.8750(2) 0.5416(3) 0.74805(9) 0.0496(7) Uani d . 1
H H2 0.8758 0.6267 0.7619 0.060 Uiso calc R 1
C C3 0.87549(19) 0.4282(3) 0.77486(9) 0.0429(7) Uani d . 1
H H3 0.8767 0.4350 0.8073 0.051 Uiso calc R 1
C C4 0.87428(18) 0.3012(3) 0.75331(8) 0.0353(6) Uani d . 1
C C5 0.87347(18) 0.2969(3) 0.70369(8) 0.0343(6) Uani d . 1
C C6 0.87325(17) 0.1693(3) 0.67876(8) 0.0343(6) Uani d . 1
C C7 0.8725(2) 0.0613(3) 0.60736(9) 0.0509(8) Uani d . 1
H H7 0.8719 0.0655 0.5748 0.061 Uiso calc R 1
C C8 0.8740(2) -0.0663(3) 0.62881(10) 0.0580(8) Uani d . 1
H H8 0.8746 -0.1448 0.6108 0.070 Uiso calc R 1
C C9 0.8748(2) -0.0735(3) 0.67639(10) 0.0528(8) Uani d . 1
H H9 0.8758 -0.1572 0.6912 0.063 Uiso calc R 1
C C10 0.87398(19) 0.0453(3) 0.70283(9) 0.0393(6) Uani d . 1
C C11 0.87428(19) 0.0509(3) 0.75281(9) 0.0404(6) Uani d . 1
C C12 0.87438(18) 0.1728(3) 0.77617(8) 0.0386(6) Uani d . 1
C C13 0.8748(2) 0.0021(3) 0.82519(9) 0.0450(7) Uani d . 1
C C14 0.8783(2) -0.0722(3) 0.86938(10) 0.0519(8) Uani d . 1
C C15 0.8869(3) -0.2083(4) 0.86953(12) 0.0841(12) Uani d . 1
H H15 0.8871 -0.2546 0.8412 0.101 Uiso calc R 1
C C16 0.8953(3) -0.2807(5) 0.91090(15) 0.0978(15) Uani d . 1
H H16 0.9015 -0.3744 0.9099 0.117 Uiso calc R 1
C C17 0.8946(3) -0.2163(6) 0.95252(15) 0.0915(16) Uani d . 1
H H17 0.9011 -0.2649 0.9802 0.110 Uiso calc R 1
C C18 0.8844(3) -0.0802(5) 0.95345(13) 0.0950(14) Uani d . 1
H H18 0.8832 -0.0352 0.9821 0.114 Uiso calc R 1
C C19 0.8757(3) -0.0069(5) 0.91230(11) 0.0797(12) Uani d . 1
H H19 0.8682 0.0866 0.9135 0.096 Uiso calc R 1
C C20 1.0717(2) 0.3486(3) 0.56921(9) 0.0452(7) Uani d . 1
C C21 1.14314(19) 0.3399(3) 0.52998(9) 0.0456(7) Uani d . 1
H H21 1.2059 0.3154 0.5372 0.055 Uiso calc R 1
C C22 1.12210(18) 0.3645(3) 0.48671(9) 0.0411(6) Uani d . 1
H H22 1.0585 0.3850 0.4797 0.049 Uiso calc R 1
C C23 1.1917(2) 0.3628(3) 0.44725(9) 0.0411(7) Uani d . 1
N N1 0.87177(15) 0.1751(2) 0.63111(7) 0.0401(5) Uani d . 1
N N2 0.87275(15) 0.4106(2) 0.67759(7) 0.0375(5) Uani d . 1
N N3 0.87459(15) 0.1398(2) 0.82301(7) 0.0434(6) Uani d . 1
H H3A 0.8746 0.1952 0.8463 0.052 Uiso calc R 1
N N4 0.87427(16) -0.0565(2) 0.78343(8) 0.0479(6) Uani d . 1
O O1 0.98593(14) 0.3705(2) 0.55735(6) 0.0600(6) Uani d . 1
O O2 1.09945(16) 0.3377(3) 0.60994(6) 0.0659(7) Uani d . 1
O O3 1.16425(15) 0.40996(19) 0.40803(6) 0.0470(5) Uani d . 1
O O4 1.27396(14) 0.3180(2) 0.45377(6) 0.0517(5) Uani d . 1
Mn Mn1 0.86972(3) 0.38117(4) 0.600105(12) 0.03829(14) Uani d . 1

loop_
_atom_site_aniso_label
_atom_site_aniso_U_11
_atom_site_aniso_U_22
_atom_site_aniso_U_33
_atom_site_aniso_U_12
_atom_site_aniso_U_13
_atom_site_aniso_U_23
C1 0.0629(18) 0.0375(18) 0.0328(13) -0.0003(15) -0.0048(14) 0.0019(12)
C2 0.072(2) 0.0436(19) 0.0335(14) 0.0044(17) -0.0037(15) -0.0054(13)
C3 0.0548(17) 0.0474(17) 0.0265(12) 0.0029(15) -0.0033(13) -0.0029(12)
C4 0.0378(14) 0.0422(16) 0.0259(12) 0.0001(13) -0.0032(11) 0.0024(11)
C5 0.0388(14) 0.0375(16) 0.0268(12) 0.0005(13) -0.0010(11) 0.0002(11)
C6 0.0356(13) 0.0389(15) 0.0284(12) -0.0001(13) -0.0031(12) 0.0001(10)
C7 0.068(2) 0.0507(19) 0.0342(15) 0.0016(17) -0.0040(15) -0.0093(13)
C8 0.085(2) 0.0433(19) 0.0456(17) 0.0031(18) -0.0073(17) -0.0145(14)
C9 0.071(2) 0.0346(17) 0.0527(18) -0.0001(16) -0.0063(17) 0.0008(13)
C10 0.0459(15) 0.0385(18) 0.0335(13) -0.0033(14) -0.0029(13) -0.0003(12)
C11 0.0451(16) 0.0412(17) 0.0347(13) -0.0018(14) -0.0041(13) 0.0058(12)
C12 0.0425(15) 0.0472(17) 0.0261(12) -0.0023(14) -0.0011(12) 0.0054(12)
C13 0.0484(17) 0.049(2) 0.0374(15) -0.0019(15) -0.0025(14) 0.0134(13)
C14 0.0509(18) 0.062(2) 0.0422(16) -0.0049(16) -0.0008(15) 0.0220(15)
C15 0.120(3) 0.072(3) 0.060(2) 0.008(2) 0.002(2) 0.031(2)
C16 0.134(4) 0.079(3) 0.080(3) 0.019(3) 0.015(3) 0.046(2)
C17 0.070(3) 0.135(5) 0.069(3) 0.015(3) 0.010(2) 0.066(3)
C18 0.117(4) 0.125(4) 0.043(2) 0.008(3) 0.003(2) 0.034(2)
C19 0.108(3) 0.088(3) 0.0430(18) -0.004(2) 0.0039(18) 0.0232(19)
C20 0.063(2) 0.0401(19) 0.0322(14) 0.0009(15) 0.0067(14) 0.0058(12)
C21 0.0419(16) 0.060(2) 0.0353(14) 0.0066(14) 0.0054(12) 0.0037(13)
C22 0.0407(15) 0.0502(18) 0.0324(12) -0.0003(14) 0.0015(12) 0.0050(12)
C23 0.0570(18) 0.0347(17) 0.0315(13) -0.0062(14) 0.0092(13) -0.0010(12)
N1 0.0475(13) 0.0465(14) 0.0264(10) -0.0007(11) -0.0021(10) -0.0031(10)
N2 0.0471(13) 0.0379(14) 0.0275(11) 0.0009(11) -0.0021(10) 0.0019(9)
N3 0.0535(14) 0.0508(17) 0.0258(10) -0.0023(13) -0.0022(10) 0.0074(10)
N4 0.0567(15) 0.0474(15) 0.0396(13) -0.0053(13) -0.0026(12) 0.0128(11)
O1 0.0503(13) 0.0837(18) 0.0460(11) 0.0128(12) 0.0123(10) 0.0155(11)
O2 0.0838(16) 0.0885(18) 0.0254(10) 0.0032(13) 0.0040(10) 0.0065(10)
O3 0.0694(13) 0.0456(13) 0.0260(9) -0.0021(10) 0.0005(9) 0.0027(8)
O4 0.0531(12) 0.0612(14) 0.0408(10) 0.0140(11) 0.0121(10) 0.0092(10)
Mn1 0.0455(2) 0.0469(3) 0.02249(19) 0.0025(2) 0.00022(17) 0.00145(18)

loop_
_atom_type_symbol
_atom_type_description
_atom_type_scat_dispersion_real
_atom_type_scat_dispersion_imag
_atom_type_scat_source
C C 0.0033 0.0016 'International Tables Vol C Tables 4.2.6.8 and 6.1.1.4'
H H 0.0000 0.0000 'International Tables Vol C Tables 4.2.6.8 and 6.1.1.4'
N N 0.0061 0.0033 'International Tables Vol C Tables 4.2.6.8 and 6.1.1.4'
O O 0.0106 0.0060 'International Tables Vol C Tables 4.2.6.8 and 6.1.1.4'
Mn Mn 0.3368 0.7283 'International Tables Vol C Tables 4.2.6.8 and 6.1.1.4'

loop_
_geom_angle_atom_site_label_1
_geom_angle_atom_site_label_2
_geom_angle_atom_site_label_3
_geom_angle_site_symmetry_1
_geom_angle_site_symmetry_3
_geom_angle
_geom_angle_publ_flag
N2 C1 C2 . . 123.4(3) ?
N2 C1 H1 . . 118.3 ?
C2 C1 H1 . . 118.3 ?
C3 C2 C1 . . 119.1(3) ?
C3 C2 H2 . . 120.4 ?
C1 C2 H2 . . 120.4 ?
C2 C3 C4 . . 119.5(2) ?
C2 C3 H3 . . 120.2 ?
C4 C3 H3 . . 120.2 ?
C3 C4 C5 . . 117.9(2) ?
C3 C4 C12 . . 126.7(2) ?
C5 C4 C12 . . 115.5(2) ?
N2 C5 C4 . . 121.8(2) ?
N2 C5 C6 . . 117.0(2) ?
C4 C5 C6 . . 121.2(2) ?
N1 C6 C10 . . 121.7(2) ?
N1 C6 C5 . . 117.0(2) ?
C10 C6 C5 . . 121.3(2) ?
N1 C7 C8 . . 123.0(2) ?
N1 C7 H7 . . 118.5 ?
C8 C7 H7 . . 118.5 ?
C9 C8 C7 . . 118.9(3) ?
C9 C8 H8 . . 120.6 ?
C7 C8 H8 . . 120.6 ?
C8 C9 C10 . . 119.8(3) ?
C8 C9 H9 . . 120.1 ?
C10 C9 H9 . . 120.1 ?
C9 C10 C6 . . 118.0(2) ?
C9 C10 C11 . . 125.0(3) ?
C6 C10 C11 . . 117.0(2) ?
N4 C11 C12 . . 111.5(2) ?
N4 C11 C10 . . 127.2(3) ?
C12 C11 C10 . . 121.2(2) ?
C11 C12 N3 . . 105.3(2) ?
C11 C12 C4 . . 123.8(2) ?
N3 C12 C4 . . 130.9(2) ?
N4 C13 N3 . . 113.3(2) ?
N4 C13 C14 . . 123.9(3) ?
N3 C13 C14 . . 122.8(3) ?
C15 C14 C19 . . 117.6(3) ?
C15 C14 C13 . . 120.4(3) ?
C19 C14 C13 . . 122.0(3) ?
C14 C15 C16 . . 121.6(4) ?
C14 C15 H15 . . 119.2 ?
C16 C15 H15 . . 119.2 ?
C17 C16 C15 . . 120.5(5) ?
C17 C16 H16 . . 119.8 ?
C15 C16 H16 . . 119.8 ?
C16 C17 C18 . . 119.2(4) ?
C16 C17 H17 . . 120.4 ?
C18 C17 H17 . . 120.4 ?
C17 C18 C19 . . 120.8(4) ?
C17 C18 H18 . . 119.6 ?
C19 C18 H18 . . 119.6 ?
C14 C19 C18 . . 120.3(4) ?
C14 C19 H19 . . 119.9 ?
C18 C19 H19 . . 119.9 ?
O2 C20 O1 . . 124.6(3) ?
O2 C20 C21 . . 119.5(3) ?
O1 C20 C21 . . 115.9(2) ?
C22 C21 C20 . . 123.5(3) ?
C22 C21 H21 . . 118.2 ?
C20 C21 H21 . . 118.2 ?
C21 C22 C23 . . 125.1(3) ?
C21 C22 H22 . . 117.5 ?
C23 C22 H22 . . 117.5 ?
O4 C23 O3 . . 122.7(2) ?
O4 C23 C22 . . 119.4(2) ?
O3 C23 C22 . . 117.9(3) ?
C7 N1 C6 . . 118.7(2) ?
C7 N1 Mn1 . . 125.42(18) ?
C6 N1 Mn1 . . 115.92(17) ?
C1 N2 C5 . . 118.3(2) ?
C1 N2 Mn1 . . 125.68(17) ?
C5 N2 Mn1 . . 116.06(17) ?
C13 N3 C12 . . 106.3(2) ?
C13 N3 H3A . . 126.9 ?
C12 N3 H3A . . 126.9 ?
C13 N4 C11 . . 103.6(2) ?
C20 O1 Mn1 . . 127.06(17) ?
C23 O3 Mn1 . 5_766 121.19(17) ?
C23 O4 Mn1 . 6_656 111.39(17) ?
O1 Mn1 O4 . 6_556 92.83(8) y
O1 Mn1 O3 . 5_766 99.30(8) y
O4 Mn1 O3 6_556 5_766 93.79(8) y
O1 Mn1 N1 . . 100.49(8) y
O4 Mn1 N1 6_556 . 91.56(8) y
O3 Mn1 N1 5_766 . 159.20(7) y
O1 Mn1 N2 . . 126.02(8) y
O4 Mn1 N2 6_556 . 140.02(8) y
O3 Mn1 N2 5_766 . 89.20(7) y
N1 Mn1 N2 . . 73.99(8) y

loop_
_geom_bond_atom_site_label_1
_geom_bond_atom_site_label_2
_geom_bond_site_symmetry_2
_geom_bond_distance
_geom_bond_publ_flag
C1 N2 . 1.325(3) ?
C1 C2 . 1.392(3) ?
C1 H1 . 0.9300 ?
C2 C3 . 1.357(4) ?
C2 H2 . 0.9300 ?
C3 C4 . 1.398(4) ?
C3 H3 . 0.9300 ?
C4 C5 . 1.417(3) ?
C4 C12 . 1.427(4) ?
C5 N2 . 1.348(3) ?
C5 C6 . 1.448(4) ?
C6 N1 . 1.362(3) ?
C6 C10 . 1.405(4) ?
C7 N1 . 1.313(4) ?
C7 C8 . 1.402(4) ?
C7 H7 . 0.9300 ?
C8 C9 . 1.360(4) ?
C8 H8 . 0.9300 ?
C9 C10 . 1.395(4) ?
C9 H9 . 0.9300 ?
C10 C11 . 1.428(3) ?
C11 N4 . 1.375(3) ?
C11 C12 . 1.376(4) ?
C12 N3 . 1.376(3) ?
C13 N4 . 1.325(3) ?
C13 N3 . 1.362(4) ?
C13 C14 . 1.460(4) ?
C14 C15 . 1.350(5) ?
C14 C19 . 1.385(5) ?
C15 C16 . 1.386(5) ?
C15 H15 . 0.9300 ?
C16 C17 . 1.348(6) ?
C16 H16 . 0.9300 ?
C17 C18 . 1.353(6) ?
C17 H17 . 0.9300 ?
C18 C19 . 1.385(5) ?
C18 H18 . 0.9300 ?
C19 H19 . 0.9300 ?
C20 O2 . 1.230(3) y
C20 O1 . 1.259(3) y
C20 C21 . 1.500(4) ?
C21 C22 . 1.292(3) ?
C21 H21 . 0.9300 ?
C22 C23 . 1.486(3) ?
C22 H22 . 0.9300 ?
C23 O4 . 1.242(3) y
C23 O3 . 1.271(3) y
Mn1 O1 . 2.0292(18) y
Mn1 O4 6_556 2.1289(19) y
Mn1 O3 5_766 2.130(2) y
Mn1 N1 . 2.220(2) y
Mn1 N2 . 2.231(2) y
N3 H3A . 0.8600 ?
O3 Mn1 5_766 2.130(2) ?
O4 Mn1 6_656 2.1289(18) ?

loop_
_geom_hbond_atom_site_label_D
_geom_hbond_atom_site_label_H
_geom_hbond_atom_site_label_A
_geom_hbond_site_symmetry_A
_geom_hbond_distance_DH
_geom_hbond_distance_HA
_geom_hbond_distance_DA
_geom_hbond_angle_DHA
N3 H3A O2 4_756 0.86 1.92 2.760(3) 166

loop_
_geom_torsion_atom_site_label_1
_geom_torsion_atom_site_label_2
_geom_torsion_atom_site_label_3
_geom_torsion_atom_site_label_4
_geom_torsion_site_symmetry_4
_geom_torsion
N2 C1 C2 C3 . -0.5(4)
C1 C2 C3 C4 . 0.0(4)
C2 C3 C4 C5 . 0.6(4)
C2 C3 C4 C12 . -179.8(3)
C3 C4 C5 N2 . -0.8(4)
C12 C4 C5 N2 . 179.6(2)
C3 C4 C5 C6 . 179.3(2)
C12 C4 C5 C6 . -0.3(4)
N2 C5 C6 N1 . -0.4(3)
C4 C5 C6 N1 . 179.5(2)
N2 C5 C6 C10 . 180.0(2)
C4 C5 C6 C10 . -0.1(4)
N1 C7 C8 C9 . 0.1(5)
C7 C8 C9 C10 . 0.0(5)
C8 C9 C10 C6 . -0.5(4)
C8 C9 C10 C11 . 179.8(3)
N1 C6 C10 C9 . 1.0(4)
C5 C6 C10 C9 . -179.3(3)
N1 C6 C10 C11 . -179.2(2)
C5 C6 C10 C11 . 0.4(4)
C9 C10 C11 N4 . -0.8(5)
C6 C10 C11 N4 . 179.5(3)
C9 C10 C11 C12 . 179.4(3)
C6 C10 C11 C12 . -0.3(4)
N4 C11 C12 N3 . 0.1(3)
C10 C11 C12 N3 . 180.0(2)
N4 C11 C12 C4 . -179.9(2)
C10 C11 C12 C4 . -0.1(4)
C3 C4 C12 C11 . -179.2(3)
C5 C4 C12 C11 . 0.4(4)
C3 C4 C12 N3 . 0.8(5)
C5 C4 C12 N3 . -179.6(2)
N4 C13 C14 C15 . 3.7(5)
N3 C13 C14 C15 . -174.1(3)
N4 C13 C14 C19 . -178.0(3)
N3 C13 C14 C19 . 4.1(5)
C19 C14 C15 C16 . -1.6(6)
C13 C14 C15 C16 . 176.7(3)
C14 C15 C16 C17 . 0.4(7)
C15 C16 C17 C18 . 0.8(7)
C16 C17 C18 C19 . -0.7(7)
C15 C14 C19 C18 . 1.8(6)
C13 C14 C19 C18 . -176.6(3)
C17 C18 C19 C14 . -0.6(7)
O2 C20 C21 C22 . -172.3(3)
O1 C20 C21 C22 . 6.0(4)
C20 C21 C22 C23 . 177.2(3)
C21 C22 C23 O4 . 9.9(4)
C21 C22 C23 O3 . -168.9(3)
C8 C7 N1 C6 . 0.4(4)
C8 C7 N1 Mn1 . 179.8(2)
C10 C6 N1 C7 . -1.0(4)
C5 C6 N1 C7 . 179.3(2)
C10 C6 N1 Mn1 . 179.55(19)
C5 C6 N1 Mn1 . -0.1(3)
C2 C1 N2 C5 . 0.4(4)
C2 C1 N2 Mn1 . 179.9(2)
C4 C5 N2 C1 . 0.3(4)
C6 C5 N2 C1 . -179.8(2)
C4 C5 N2 Mn1 . -179.27(18)
C6 C5 N2 Mn1 . 0.6(3)
N4 C13 N3 C12 . -0.3(3)
C14 C13 N3 C12 . 177.8(3)
C11 C12 N3 C13 . 0.1(3)
C4 C12 N3 C13 . -179.9(3)
N3 C13 N4 C11 . 0.3(3)
C14 C13 N4 C11 . -177.8(3)
C12 C11 N4 C13 . -0.2(3)
C10 C11 N4 C13 . 179.9(3)
O2 C20 O1 Mn1 . -4.5(5)
C21 C20 O1 Mn1 . 177.35(19)
O4 C23 O3 Mn1 5_766 -113.5(3)
C22 C23 O3 Mn1 5_766 65.3(3)
O3 C23 O4 Mn1 6_656 16.3(3)
C22 C23 O4 Mn1 6_656 -162.49(19)
C20 O1 Mn1 O4 6_556 -152.6(3)
C20 O1 Mn1 O3 5_766 113.1(3)
C20 O1 Mn1 N1 . -60.5(3)
C20 O1 Mn1 N2 . 17.3(3)
C7 N1 Mn1 O1 . -54.4(2)
C6 N1 Mn1 O1 . 124.99(17)
C7 N1 Mn1 O4 6_556 38.8(2)
C6 N1 Mn1 O4 6_556 -141.84(18)
C7 N1 Mn1 O3 5_766 143.7(2)
C6 N1 Mn1 O3 5_766 -36.9(3)
C7 N1 Mn1 N2 . -179.1(2)
C6 N1 Mn1 N2 . 0.31(17)
C1 N2 Mn1 O1 . 88.5(2)
C5 N2 Mn1 O1 . -92.0(2)
C1 N2 Mn1 O4 6_556 -107.4(2)
C5 N2 Mn1 O4 6_556 72.1(2)
C1 N2 Mn1 O3 5_766 -12.4(2)
C5 N2 Mn1 O3 5_766 167.09(19)
C1 N2 Mn1 N1 . 180.0(2)
C5 N2 Mn1 N1 . -0.51(18)
